data_7062256
loop_
_publ_author_name
'Varghese, Jisna'
'Kumar, Udit'
'Jose, Shilpa'
'Magray, Aamir Afzal'
'Yeswanth Kumar, S.'
'Padmanaban, R.'
'Manimaran, Bala.'

_publ_section_title
;
 Self-assembly of thiolato-bridged ester-functionalized Re(i)-based
 tetranuclear spiro-metallacyclophanes
;
_journal_issue 7
_journal_name_full 'New Journal of Chemistry'
_journal_page_first 3582
_journal_page_last 3590
_journal_paper_doi 10.1039/D2NJ04784E
_journal_volume 47
_journal_year 2023
_chemical_formula_moiety 'C69 H52 N4 O20 Re4 S4, 2(C H3 N O2), C H2 Cl2, 1[CH2Cl2]'
_chemical_formula_sum 'C72 H60 Cl2 N6 O24 Re4 S4'
_chemical_formula_weight 2337.301
_space_group_crystal_system monoclinic
_space_group_IT_number 15
_space_group_name_Hall '-C 2yc'
_space_group_name_H-M_alt 'C 1 2/c 1'
_symmetry_Int_Tables_number 15
_audit_creation_date 2022-11-16
_audit_creation_method
;
Olex2 1.5-dev
(compiled 2022.10.29 svn.ra8b101fa for OlexSys, GUI svn.r6444)
;
_audit_update_record
;
2022-12-05 deposited with the CCDC.	2023-01-17 downloaded from the CCDC.
;
_cell_angle_alpha 90
_cell_angle_beta 125.264(4)
_cell_angle_gamma 90
_cell_formula_units_Z 4
_cell_length_a 26.379(4)
_cell_length_b 21.639(3)
_cell_length_c 17.878(3)
_cell_measurement_reflns_used 9729
_cell_measurement_temperature 293(2)
_cell_measurement_theta_max 28.40
_cell_measurement_theta_min 2.45
_cell_volume 8332(2)
_computing_molecular_graphics 'Olex2 1.5-dev (Dolomanov et al., 2009)'
_computing_publication_material 'Olex2 1.5-dev (Dolomanov et al., 2009)'
_computing_structure_refinement 'olex2.refine 1.5-dev (Bourhis et al., 2015)'
_diffrn_ambient_temperature 293(2)
_diffrn_measured_fraction_theta_full 0.9981
_diffrn_measured_fraction_theta_max 0.9982
_diffrn_measurement_device_type 'Bruker APEX-II CCD'
_diffrn_measurement_method '\f and \w scans'
_diffrn_radiation_type 'Mo K\a'
_diffrn_radiation_wavelength 0.71073
_diffrn_reflns_av_R_equivalents 0.0703
_diffrn_reflns_av_unetI/netI 0.0438
_diffrn_reflns_Laue_measured_fraction_full 0.9981
_diffrn_reflns_Laue_measured_fraction_max 0.9982
_diffrn_reflns_limit_h_max 35
_diffrn_reflns_limit_h_min -34
_diffrn_reflns_limit_k_max 28
_diffrn_reflns_limit_k_min -28
_diffrn_reflns_limit_l_max 23
_diffrn_reflns_limit_l_min -23
_diffrn_reflns_number 57529
_diffrn_reflns_point_group_measured_fraction_full 0.9981
_diffrn_reflns_point_group_measured_fraction_max 0.9982
_diffrn_reflns_theta_full 25.2417
_diffrn_reflns_theta_max 26.37
_diffrn_reflns_theta_min 2.29
_exptl_absorpt_coefficient_mu 6.032
_exptl_absorpt_correction_T_max 0.0151
_exptl_absorpt_correction_T_min 0.0012
_exptl_absorpt_correction_type multi-scan
_exptl_absorpt_process_details
;
SADABS-2016/2 (Bruker,2016/2) was used for absorption correction.
wR2(int) was 0.1520 before and 0.0998 after correction.
The Ratio of minimum to maximum transmission is 0.0795.
The \l/2 correction factor is Not present.
;
_exptl_crystal_colour colourless
_exptl_crystal_colour_primary colourless
_exptl_crystal_density_diffrn 1.863
_exptl_crystal_density_method 'not measured'
_exptl_crystal_description block
_exptl_crystal_F_000 4492.894
_exptl_crystal_size_max 0.2
_exptl_crystal_size_mid 0.15
_exptl_crystal_size_min 0.12
_refine_diff_density_max 1.5326
_refine_diff_density_min -1.1082
_refine_diff_density_rms 0.2303
_refine_ls_d_res_high 0.8001
_refine_ls_d_res_low 8.8887
_refine_ls_goodness_of_fit_ref 1.0551
_refine_ls_hydrogen_treatment constr
_refine_ls_matrix_type full
_refine_ls_number_constraints 55
_refine_ls_number_parameters 557
_refine_ls_number_reflns 8510
_refine_ls_number_restraints 0
_refine_ls_restrained_S_all 1.0551
_refine_ls_R_factor_all 0.0564
_refine_ls_R_factor_gt 0.0452
_refine_ls_shift/su_max 0.0009
_refine_ls_shift/su_mean 0.0000
_refine_ls_structure_factor_coef Fsqd
_refine_ls_weighting_details 'w=1/[\s^2^(Fo^2^)+(0.0734P)^2^+86.7105P] where P=(Fo^2^+2Fc^2^)/3'
_refine_ls_weighting_scheme calc
_refine_ls_wR_factor_gt 0.1259
_refine_ls_wR_factor_ref 0.1394
_reflns_Friedel_coverage 0.0
_reflns_limit_h_max 26
_reflns_limit_h_min -32
_reflns_limit_k_max 27
_reflns_limit_k_min 0
_reflns_limit_l_max 22
_reflns_limit_l_min 0
_reflns_number_gt 7251
_reflns_number_total 8510
_reflns_threshold_expression I>=2u(I)
_cod_data_source_file d2nj04784e2.cif
_cod_data_source_block shelx
_cod_depositor_comments 'Adding full bibliography for 7062256.cif.'
_cod_database_code 7062256
_olex2_refinement_description
;
1. Fixed Uiso
 At 1.2 times of:
  All C(H) groups, All C(H,H) groups
 At 1.5 times of:
  All C(H,H,H) groups
2. Rigid body (RIGU) restrains
 with sigma for 1-2 distances of 0.004 and sigma for 1-3 distances of 0.004
3. Others
 Fixed Sof: H2Wa(0.5) H2Wb(0.5)
4.a Secondary CH2 refined with riding coordinates:
 C21(H21a,H21b), C1(H1a,H1b), C8(H8a,H8b), C23(H23a,H23b), C2W(H2Wa,H2Wb)
4.b Aromatic/amide H refined with riding coordinates:
 C16(H16), C15(H15), C18(H18), C29(H29), C19(H19), C28(H28), C27(H27), C3(H3),
 C26(H26), C7(H7), C14(H14), C12(H12), C13(H13), C4(H4), C10(H10), C5(H5),
 C11(H11), C6(H6)
4.c Idealised Me refined as rotating group:
 C0AA(H0Aa,H0Ab,H0Ac)
;
_smtbx_masks_special_details
;
A solvent mask was calculated and 164 electrons were 
found in a volume of 810\%A^3^ in 2 voids per unit cell. 
This is consistent with the presence of 1[CH2Cl2] per Formula Unit 
which account for 168 electrons per unit cell.
;
_olex2_submission_special_instructions 'No special instructions were received'

loop_
_space_group_symop_id
_space_group_symop_operation_xyz
1 x,y,z
2 -x,y,-z+1/2
3 -x,-y,-z
4 x,-y,z-1/2
5 x+1/2,y+1/2,z
6 -x+1/2,y+1/2,-z+1/2
7 -x+1/2,-y+1/2,-z
8 x+1/2,-y+1/2,z-1/2

loop_
_atom_site_label
_atom_site_type_symbol
_atom_site_fract_x
_atom_site_fract_y
_atom_site_fract_z
_atom_site_U_iso_or_equiv
_atom_site_adp_type
_atom_site_occupancy
_atom_site_site_symmetry_order
_atom_site_refinement_flags_posn
_atom_site_refinement_flags_adp
_atom_site_refinement_flags_occupancy
Re1 Re 0.27494(4) 0.45650(4) 0.67833(6) 0.0516(5) Uani 1.000000 1 . . .
Re2 Re 0.25452(4) 0.56952(4) 0.82464(6) 0.0529(5) Uani 1.000000 1 . . .
S1 S 0.19354(9) 0.49404(9) 0.69740(13) 0.0447(4) Uani 1.000000 1 . . .
S2 S 0.32970(9) 0.54712(10) 0.78339(14) 0.0465(4) Uani 1.000000 1 . . .
O10 O 0.3153(3) 0.4678(3) 0.9703(4) 0.0627(16) Uani 1.000000 1 . . .
O6 O 0.0759(2) 0.7415(3) 0.4152(3) 0.0461(12) Uani 1.000000 1 . . .
O5 O 0.0748(2) 0.6480(2) 0.2956(3) 0.0445(11) Uani 1.000000 1 . . .
O8 O 0.1528(3) 0.5825(3) 0.8564(5) 0.0627(16) Uani 1.000000 1 . . .
O3 O 0.2038(3) 0.3501(3) 0.5431(4) 0.0630(16) Uani 1.000000 1 . . .
O4 O 0.1599(2) 0.7072(3) 0.3536(4) 0.0507(13) Uani 1.000000 1 . . .
O7 O 0.1539(3) 0.8101(3) 0.4816(4) 0.0523(13) Uani 1.000000 1 . . .
O1 O 0.3245(3) 0.3609(3) 0.8321(4) 0.0657(17) Uani 1.000000 1 . . .
N2 N 0.2136(3) 0.6388(3) 0.7123(4) 0.0476(15) Uani 1.000000 1 . . .
O2 O 0.3821(3) 0.4226(3) 0.6649(5) 0.0669(17) Uani 1.000000 1 . . .
N1 N 0.2291(3) 0.5259(4) 0.5658(4) 0.0481(15) Uani 1.000000 1 . . .
O9 O 0.3280(3) 0.6702(3) 0.9702(5) 0.0722(18) Uani 1.000000 1 . . .
C16 C 0.2301(3) 0.6179(4) 0.4944(5) 0.0448(16) Uani 1.000000 1 . . .
H16 H 0.2524(3) 0.6512(4) 0.4943(5) 0.0538(19) Uiso 1.000000 1 R . .
C15 C 0.2596(3) 0.5736(4) 0.5624(6) 0.0444(17) Uani 1.000000 1 . . .
H15 H 0.3020(3) 0.5773(4) 0.6072(6) 0.053(2) Uiso 1.000000 1 R . .
C35 C 0.1907(3) 0.5799(4) 0.8435(5) 0.0458(17) Uani 1.000000 1 . . .
C17 C 0.1669(3) 0.6123(3) 0.4260(5) 0.0409(15) Uani 1.000000 1 . . .
O1W O 0.0745(4) 0.7014(4) 0.7177(5) 0.082(2) Uani 1.000000 1 . . .
C18 C 0.1360(4) 0.5615(4) 0.4290(5) 0.0438(16) Uani 1.000000 1 . . .
H18 H 0.0939(4) 0.5558(4) 0.3840(5) 0.0525(19) Uiso 1.000000 1 R . .
C33 C 0.2920(4) 0.5067(5) 0.9158(6) 0.055(2) Uani 1.000000 1 . . .
C30 C 0.2291(4) 0.3902(4) 0.5939(6) 0.0530(19) Uani 1.000000 1 . . .
C20 C 0.1350(3) 0.6618(4) 0.3551(5) 0.0421(16) Uani 1.000000 1 . . .
C31 C 0.3421(4) 0.4370(4) 0.6686(6) 0.0493(18) Uani 1.000000 1 . . .
C25 C 0.1588(3) 0.7218(4) 0.5656(5) 0.0422(15) Uani 1.000000 1 . . .
C21 C 0.0357(3) 0.6929(4) 0.2247(5) 0.0437(16) Uani 1.000000 1 . . .
H21a H 0.0613(3) 0.7194(4) 0.2155(5) 0.0524(19) Uiso 1.000000 1 R . .
H21b H 0.0066(3) 0.6715(4) 0.1676(5) 0.0524(19) Uiso 1.000000 1 R . .
C29 C 0.2223(3) 0.7232(4) 0.6335(5) 0.0448(16) Uani 1.000000 1 . . .
H29 H 0.2476(3) 0.7519(4) 0.6314(5) 0.0538(19) Uiso 1.000000 1 R . .
C22 C 0.0 0.7322(5) 0.25 0.041(2) Uani 1.000000 2 S T P
C1 C 0.1659(4) 0.4320(4) 0.7352(6) 0.0507(19) Uani 1.000000 1 . . .
H1a H 0.2011(4) 0.4097(4) 0.7857(6) 0.061(2) Uiso 1.000000 1 R . .
H1b H 0.1426(4) 0.4496(4) 0.7567(6) 0.061(2) Uiso 1.000000 1 R . .
C19 C 0.1684(3) 0.5198(4) 0.4993(5) 0.0443(16) Uani 1.000000 1 . . .
H19 H 0.1474(3) 0.4859(4) 0.5008(5) 0.0531(19) Uiso 1.000000 1 R . .
C24 C 0.1303(3) 0.7632(4) 0.4845(5) 0.0436(16) Uani 1.000000 1 . . .
C8 C 0.4028(3) 0.5150(4) 0.8845(6) 0.0507(18) Uani 1.000000 1 . . .
H8a H 0.3928(3) 0.4833(4) 0.9125(6) 0.061(2) Uiso 1.000000 1 R . .
H8b H 0.4263(3) 0.4957(4) 0.8645(6) 0.061(2) Uiso 1.000000 1 R . .
C32 C 0.3073(4) 0.3978(4) 0.7760(5) 0.0491(18) Uani 1.000000 1 . . .
C9 C 0.4421(4) 0.5637(4) 0.9545(6) 0.0494(18) Uani 1.000000 1 . . .
C23 C 0.0424(3) 0.7759(4) 0.3306(5) 0.0445(16) Uani 1.000000 1 . . .
H23a H 0.0176(3) 0.8078(4) 0.3332(5) 0.0534(19) Uiso 1.000000 1 R . .
H23b H 0.0716(3) 0.7958(4) 0.3217(5) 0.0534(19) Uiso 1.000000 1 R . .
C34 C 0.3022(4) 0.6320(5) 0.9166(6) 0.055(2) Uani 1.000000 1 . . .
C2 C 0.1249(4) 0.3880(4) 0.6565(5) 0.0504(18) Uani 1.000000 1 . . .
C28 C 0.2467(4) 0.6812(4) 0.7038(5) 0.0470(17) Uani 1.000000 1 . . .
H28 H 0.2893(4) 0.6823(4) 0.7485(5) 0.056(2) Uiso 1.000000 1 R . .
C27 C 0.1518(4) 0.6398(4) 0.6477(6) 0.0500(18) Uani 1.000000 1 . . .
H27 H 0.1272(4) 0.6122(4) 0.6535(6) 0.060(2) Uiso 1.000000 1 R . .
C3 C 0.1426(5) 0.3282(5) 0.6597(7) 0.061(2) Uani 1.000000 1 . . .
H3 H 0.1804(5) 0.3140(5) 0.7101(7) 0.073(3) Uiso 1.000000 1 R . .
C26 C 0.1231(4) 0.6789(4) 0.5741(5) 0.0505(18) Uani 1.000000 1 . . .
H26 H 0.0804(4) 0.6768(4) 0.5303(5) 0.061(2) Uiso 1.000000 1 R . .
C7 C 0.0691(4) 0.4082(5) 0.5794(7) 0.069(3) Uani 1.000000 1 . . .
H7 H 0.0564(4) 0.4488(5) 0.5763(7) 0.083(3) Uiso 1.000000 1 R . .
C14 C 0.4456(4) 0.5693(4) 1.0336(6) 0.055(2) Uani 1.000000 1 . . .
H14 H 0.4221(4) 0.5430(4) 1.0435(6) 0.066(2) Uiso 1.000000 1 R . .
N1W N 0.1064(5) 0.7267(5) 0.7929(7) 0.081(3) Uani 1.000000 1 . . .
C12 C 0.5187(5) 0.6504(5) 1.0870(7) 0.068(2) Uani 1.000000 1 . . .
H12 H 0.5445(5) 0.6794(5) 1.1315(7) 0.081(3) Uiso 1.000000 1 R . .
C13 C 0.4832(4) 0.6131(5) 1.0994(6) 0.061(2) Uani 1.000000 1 . . .
H13 H 0.4840(4) 0.6168(5) 1.1519(6) 0.073(3) Uiso 1.000000 1 R . .
C4 C 0.1035(5) 0.2886(5) 0.5867(8) 0.073(3) Uani 1.000000 1 . . .
H4 H 0.1154(5) 0.2477(5) 0.5899(8) 0.088(3) Uiso 1.000000 1 R . .
O3W O 0.0851(5) 0.7324(6) 0.8553(7) 0.127(4) Uani 1.000000 1 . . .
C10 C 0.4781(5) 0.6023(5) 0.9423(7) 0.073(3) Uani 1.000000 1 . . .
H10 H 0.4766(5) 0.5993(5) 0.8892(7) 0.088(3) Uiso 1.000000 1 R . .
C5 C 0.0488(5) 0.3082(6) 0.5113(8) 0.077(3) Uani 1.000000 1 . . .
H5 H 0.0231(5) 0.2811(6) 0.4634(8) 0.092(4) Uiso 1.000000 1 R . .
C11 C 0.5167(6) 0.6456(6) 1.0082(8) 0.091(4) Uani 1.000000 1 . . .
H11 H 0.5412(6) 0.6713(6) 0.9996(8) 0.110(5) Uiso 1.000000 1 R . .
C0AA C 0.1685(6) 0.7526(6) 0.8257(11) 0.095(4) Uani 1.000000 1 . . .
H0Aa H 0.178(2) 0.743(4) 0.782(4) 0.143(6) Uiso 1.000000 1 GR . .
H0Ab H 0.1681(16) 0.7966(8) 0.832(7) 0.143(6) Uiso 1.000000 1 GR . .
H0Ac H 0.1997(9) 0.735(4) 0.884(4) 0.143(6) Uiso 1.000000 1 GR . .
C6 C 0.0320(5) 0.3685(7) 0.5071(7) 0.083(4) Uani 1.000000 1 . . .
H6 H -0.0047(5) 0.3830(7) 0.4550(7) 0.100(4) Uiso 1.000000 1 R . .
C2W C 0.5 0.5206(7) 0.75 0.073(4) Uani 1.000000 2 S T P
H2Wa H 0.49145679263098846 0.4943(7) 0.7853753355645721 0.088(5) Uiso 0.500000 1 R . .
H2Wb H 0.5085432073690115 0.4943(7) 0.7146246644354279 0.088(5) Uiso 0.500000 1 R . .
Cl2W Cl 0.43472(13) 0.56593(14) 0.6754(2) 0.0870(9) Uani 1.000000 1 . . .

loop_
_atom_site_aniso_label
_atom_site_aniso_U_11
_atom_site_aniso_U_22
_atom_site_aniso_U_33
_atom_site_aniso_U_12
_atom_site_aniso_U_13
_atom_site_aniso_U_23
Re1 0.0440(6) 0.0472(7) 0.0575(8) 0.0006(4) 0.0258(5) 0.0021(5)
Re2 0.0433(7) 0.0525(8) 0.0556(8) -0.0043(4) 0.0243(5) 0.0000(5)
S1 0.0403(9) 0.0487(10) 0.0481(9) -0.0046(8) 0.0272(8) -0.0010(8)
S2 0.0405(10) 0.0483(11) 0.0496(10) -0.0025(8) 0.0254(9) 0.0008(8)
O10 0.048(3) 0.075(4) 0.058(3) 0.001(3) 0.026(3) 0.019(3)
O6 0.038(2) 0.052(3) 0.044(3) -0.005(2) 0.021(2) -0.001(2)
O5 0.038(3) 0.045(3) 0.047(3) 0.003(2) 0.023(2) 0.004(2)
O8 0.057(4) 0.071(4) 0.069(4) -0.004(3) 0.042(3) 0.001(3)
O3 0.063(4) 0.065(4) 0.060(3) -0.010(3) 0.035(3) -0.011(3)
O4 0.044(3) 0.049(3) 0.059(3) 0.001(2) 0.030(3) 0.007(3)
O7 0.049(3) 0.048(3) 0.052(3) -0.009(3) 0.025(3) -0.001(2)
O1 0.065(4) 0.061(4) 0.060(4) 0.001(3) 0.030(3) 0.011(3)
N2 0.042(3) 0.059(4) 0.041(3) -0.004(3) 0.023(3) -0.002(3)
O2 0.064(4) 0.066(4) 0.085(5) 0.007(3) 0.051(4) 0.003(3)
N1 0.043(3) 0.065(4) 0.044(3) 0.000(3) 0.029(3) -0.000(3)
O9 0.065(4) 0.072(5) 0.059(4) -0.012(4) 0.024(3) -0.015(3)
C16 0.042(4) 0.044(4) 0.053(4) -0.000(3) 0.030(3) 0.004(3)
C15 0.034(4) 0.045(4) 0.059(4) 0.005(3) 0.030(3) 0.004(3)
C35 0.035(4) 0.052(4) 0.049(4) -0.001(3) 0.024(3) 0.000(3)
C17 0.043(4) 0.041(4) 0.043(4) 0.007(3) 0.027(3) 0.005(3)
O1W 0.079(5) 0.103(6) 0.064(4) 0.005(4) 0.040(4) -0.009(4)
C18 0.038(4) 0.050(4) 0.043(4) 0.001(3) 0.024(3) 0.005(3)
C33 0.044(4) 0.070(6) 0.051(4) -0.012(4) 0.028(4) -0.008(4)
C30 0.058(5) 0.050(5) 0.059(5) -0.001(4) 0.038(4) 0.007(4)
C20 0.039(4) 0.047(4) 0.044(4) 0.006(3) 0.026(3) -0.000(3)
C31 0.052(5) 0.042(4) 0.059(5) -0.001(3) 0.035(4) 0.001(3)
C25 0.037(3) 0.043(4) 0.044(4) -0.004(3) 0.022(3) -0.002(3)
C21 0.029(3) 0.052(4) 0.044(4) -0.002(3) 0.018(3) 0.001(3)
C29 0.040(4) 0.042(4) 0.053(4) -0.011(3) 0.027(3) -0.009(3)
C22 0.035(5) 0.037(5) 0.047(5) -0.000000 0.021(4) 0.000000
C1 0.047(4) 0.053(5) 0.057(5) -0.010(4) 0.033(4) 0.002(4)
C19 0.039(4) 0.042(4) 0.047(4) -0.006(3) 0.023(3) -0.002(3)
C24 0.038(3) 0.047(4) 0.047(4) 0.001(3) 0.025(3) -0.000(3)
C8 0.036(4) 0.052(5) 0.057(4) 0.001(3) 0.023(3) 0.001(4)
C32 0.047(4) 0.050(5) 0.048(4) -0.000(4) 0.026(4) 0.007(4)
C9 0.036(4) 0.048(4) 0.058(5) 0.001(3) 0.024(4) 0.001(4)
C23 0.035(3) 0.049(4) 0.046(4) -0.001(3) 0.021(3) 0.002(3)
C34 0.050(5) 0.064(6) 0.050(4) 0.002(4) 0.028(4) 0.009(4)
C2 0.044(4) 0.060(5) 0.052(4) -0.012(4) 0.031(4) -0.001(4)
C28 0.038(4) 0.061(5) 0.043(4) -0.004(3) 0.023(3) -0.003(3)
C27 0.045(4) 0.053(5) 0.057(4) -0.000(3) 0.032(4) 0.005(4)
C3 0.064(5) 0.065(6) 0.065(5) -0.006(5) 0.044(5) -0.003(4)
C26 0.043(4) 0.058(5) 0.048(4) -0.002(4) 0.025(3) -0.002(4)
C7 0.050(5) 0.062(6) 0.080(6) -0.010(4) 0.028(5) 0.011(5)
C14 0.045(4) 0.054(5) 0.055(5) -0.005(4) 0.023(4) 0.000(4)
N1W 0.084(6) 0.072(6) 0.080(6) 0.015(5) 0.043(5) 0.008(5)
C12 0.063(6) 0.056(5) 0.065(6) -0.005(5) 0.026(5) -0.007(4)
C13 0.050(5) 0.068(6) 0.057(5) 0.004(4) 0.026(4) -0.003(4)
C4 0.082(7) 0.074(7) 0.086(7) -0.020(6) 0.062(6) -0.023(6)
O3W 0.107(7) 0.174(12) 0.100(7) -0.003(7) 0.059(6) -0.013(7)
C10 0.071(6) 0.090(8) 0.062(5) -0.023(6) 0.040(5) -0.006(5)
C5 0.077(7) 0.095(9) 0.069(6) -0.032(6) 0.048(6) -0.017(6)
C11 0.103(9) 0.095(9) 0.072(6) -0.050(7) 0.048(7) -0.010(6)
C0AA 0.090(8) 0.078(8) 0.137(12) -0.020(7) 0.077(9) -0.020(8)
C6 0.059(6) 0.106(10) 0.059(6) -0.028(6) 0.018(5) 0.007(6)
C2W 0.066(8) 0.059(8) 0.085(10) -0.000000 0.038(8) 0.000000
Cl2W 0.0584(14) 0.0721(17) 0.103(2) -0.0001(12) 0.0311(15) 0.0063(15)

loop_
_atom_type_symbol
_atom_type_scat_dispersion_real
_atom_type_scat_dispersion_imag
_atom_type_scat_Cromer_Mann_a1
_atom_type_scat_Cromer_Mann_a2
_atom_type_scat_Cromer_Mann_a3
_atom_type_scat_Cromer_Mann_a4
_atom_type_scat_Cromer_Mann_b1
_atom_type_scat_Cromer_Mann_b2
_atom_type_scat_Cromer_Mann_b3
_atom_type_scat_Cromer_Mann_b4
_atom_type_scat_Cromer_Mann_c
_atom_type_scat_source
_atom_type_scat_dispersion_source
C 0.00330 0.00160 2.31000 1.02000 1.58860 0.86500 20.84390 10.20750 0.56870 51.65120 0.21560 'International Tables Volume C Table 6.1.1.4 (pp. 500-502)' custom
Cl 0.14873 0.16029 11.46040 7.19640 6.25560 1.64550 0.01040 1.16620 18.51940 47.77840 -9.55740 'International Tables Volume C Table 6.1.1.4 (pp. 500-502)' custom
H 0.00000 0.00000 0.49300 0.32291 0.14019 0.04081 10.51090 26.12570 3.14236 57.79970 0.00304 'International Tables Volume C Table 6.1.1.4 (pp. 500-502)' custom
N 0.00610 0.00330 12.21260 3.13220 2.01250 1.16630 0.00570 9.89330 28.99750 0.58260 -11.52900 'International Tables Volume C Table 6.1.1.4 (pp. 500-502)' custom
O 0.01060 0.00600 3.04850 2.28680 1.54630 0.86700 13.27710 5.70110 0.32390 32.90890 0.25080 'International Tables Volume C Table 6.1.1.4 (pp. 500-502)' custom
Re -0.86767 7.12843 28.76210 15.71890 14.55640 5.44174 1.67191 9.09227 0.35050 52.08610 10.47200 'International Tables Volume C Table 6.1.1.4 (pp. 500-502)' custom
S 0.12460 0.12340 6.90530 5.20340 1.43790 1.58630 1.46790 22.21510 0.25360 56.17200 0.86690 'International Tables Volume C Table 6.1.1.4 (pp. 500-502)' custom

loop_
_geom_angle_atom_site_label_1
_geom_angle_atom_site_label_2
_geom_angle_atom_site_label_3
_geom_angle
_geom_angle_site_symmetry_1
_geom_angle_site_symmetry_3
_geom_angle_publ_flag
S2 Re1 S1 79.21(7) . . y
N1 Re1 S1 80.97(16) . . y
N1 Re1 S2 85.83(19) . . y
C30 Re1 S1 98.6(3) . . y
C30 Re1 S2 176.8(3) . . y
C30 Re1 N1 91.5(3) . . y
C31 Re1 S1 173.3(3) . . y
C31 Re1 S2 94.4(3) . . y
C31 Re1 N1 96.5(3) . . y
C31 Re1 C30 87.7(4) . . y
C32 Re1 S1 93.3(3) . . y
C32 Re1 S2 94.3(3) . . y
C32 Re1 N1 174.1(3) . . y
C32 Re1 C30 88.2(4) . . y
C32 Re1 C31 89.3(4) . . y
S2 Re2 S1 79.04(7) . . y
N2 Re2 S1 84.06(18) . . y
N2 Re2 S2 85.37(18) . . y
C35 Re2 S1 93.9(2) . . y
C35 Re2 S2 172.9(2) . . y
C35 Re2 N2 93.6(3) . . y
C33 Re2 S1 93.2(3) . . y
C33 Re2 S2 90.4(3) . . y
C33 Re2 N2 175.3(3) . . y
C33 Re2 C35 90.4(3) . . y
C34 Re2 S1 175.5(3) . . y
C34 Re2 S2 98.5(3) . . y
C34 Re2 N2 92.0(3) . . y
C34 Re2 C35 88.6(4) . . y
C34 Re2 C33 90.6(4) . . y
Re2 S1 Re1 100.67(7) . . ?
C1 S1 Re1 111.7(3) . . ?
C1 S1 Re2 109.1(3) . . ?
Re2 S2 Re1 99.10(7) . . ?
C8 S2 Re1 105.1(3) . . ?
C8 S2 Re2 109.7(3) . . ?
C23 O6 C24 118.3(6) . . ?
C21 O5 C20 117.6(6) . . ?
C28 N2 Re2 123.9(5) . . ?
C27 N2 Re2 120.1(5) . . ?
C27 N2 C28 116.0(7) . . ?
C15 N1 Re1 122.5(5) . . ?
C19 N1 Re1 118.9(5) . . ?
C19 N1 C15 118.6(7) . . ?
C17 C16 C15 119.6(7) . . ?
C16 C15 N1 122.0(7) . . ?
O8 C35 Re2 176.0(8) . . ?
C18 C17 C16 117.8(7) . . ?
C20 C17 C16 119.1(7) . . ?
C20 C17 C18 123.0(7) . . ?
C19 C18 C17 119.2(7) . . ?
O10 C33 Re2 178.4(8) . . ?
O3 C30 Re1 177.0(8) . . ?
O4 C20 O5 125.7(7) . . ?
C17 C20 O5 110.1(6) . . ?
C17 C20 O4 124.2(7) . . ?
O2 C31 Re1 176.5(7) . . ?
C24 C25 C29 120.9(7) . . ?
C26 C25 C29 118.0(7) . . ?
C26 C25 C24 121.1(7) . . ?
C22 C21 O5 111.4(5) 2 . ?
C28 C29 C25 118.5(7) . . ?
C21 C22 C21 111.9(9) . 2 ?
C23 C22 C21 107.9(4) 2 . ?
C23 C22 C21 112.5(4) 2 2 ?
C23 C22 C21 112.5(4) . . ?
C23 C22 C21 107.9(4) . 2 ?
C23 C22 C23 104.0(8) . 2 ?
C2 C1 S1 109.9(6) . . ?
C18 C19 N1 122.8(7) . . ?
O7 C24 O6 124.3(7) . . ?
C25 C24 O6 111.2(6) . . ?
C25 C24 O7 124.5(7) . . ?
C9 C8 S2 112.2(6) . . ?
O1 C32 Re1 177.0(7) . . ?
C14 C9 C8 121.8(8) . . ?
C10 C9 C8 120.2(8) . . ?
C10 C9 C14 118.0(8) . . ?
C22 C23 O6 109.8(6) 2 . ?
O9 C34 Re2 176.9(8) . . ?
C3 C2 C1 120.9(8) . . ?
C7 C2 C1 120.3(9) . . ?
C7 C2 C3 118.8(9) . . ?
C29 C28 N2 124.5(7) . . ?
C26 C27 N2 124.0(8) . . ?
C4 C3 C2 119.6(10) . . ?
C27 C26 C25 118.9(7) . . ?
C6 C7 C2 120.5(11) . . ?
C13 C14 C9 121.7(8) . . ?
O3W N1W O1W 122.1(10) . . ?
C0AA N1W O1W 120.0(10) . . ?
C0AA N1W O3W 117.9(10) . . ?
C11 C12 C13 120.1(9) . . ?
C12 C13 C14 119.7(9) . . ?
C5 C4 C3 121.7(11) . . ?
C11 C10 C9 120.9(10) . . ?
C6 C5 C4 118.6(10) . . ?
C10 C11 C12 119.6(10) . . ?
C5 C6 C7 120.8(11) . . ?
Cl2W C2W Cl2W 111.7(9) . 2_656 ?

loop_
_geom_bond_atom_site_label_1
_geom_bond_atom_site_label_2
_geom_bond_distance
_geom_bond_site_symmetry_2
_geom_bond_publ_flag
Re1 S1 2.496(2) . y
Re1 S2 2.515(2) . y
Re1 N1 2.226(7) . y
Re1 C30 1.921(9) . y
Re1 C31 1.926(8) . y
Re1 C32 1.916(8) . y
Re2 S1 2.491(2) . y
Re2 S2 2.530(2) . y
Re2 N2 2.223(7) . y
Re2 C35 1.912(8) . y
Re2 C33 1.902(10) . y
Re2 C34 1.929(10) . y
S1 C1 1.833(8) . ?
S2 C8 1.856(8) . ?
O10 C33 1.160(11) . ?
O6 C24 1.328(9) . ?
O6 C23 1.442(9) . ?
O5 C20 1.338(9) . ?
O5 C21 1.451(9) . ?
O8 C35 1.149(10) . ?
O3 C30 1.150(11) . ?
O4 C20 1.190(9) . ?
O7 C24 1.207(9) . ?
O1 C32 1.150(10) . ?
N2 C28 1.336(10) . ?
N2 C27 1.348(10) . ?
O2 C31 1.137(10) . ?
N1 C15 1.332(10) . ?
N1 C19 1.340(10) . ?
O9 C34 1.147(11) . ?
C16 C15 1.381(11) . ?
C16 C17 1.390(10) . ?
C17 C18 1.389(10) . ?
C17 C20 1.493(10) . ?
O1W N1W 1.227(12) . ?
C18 C19 1.372(11) . ?
C25 C29 1.390(10) . ?
C25 C24 1.488(11) . ?
C25 C26 1.391(11) . ?
C21 C22 1.518(9) 2 ?
C29 C28 1.372(11) . ?
C22 C23 1.536(10) . ?
C22 C23 1.536(10) 2 ?
C1 C2 1.516(11) . ?
C8 C9 1.501(12) . ?
C9 C14 1.368(12) . ?
C9 C10 1.375(13) . ?
C2 C3 1.366(13) . ?
C2 C7 1.384(13) . ?
C27 C26 1.367(12) . ?
C3 C4 1.395(14) . ?
C7 C6 1.380(15) . ?
C14 C13 1.386(13) . ?
N1W O3W 1.515(14) . ?
N1W C0AA 1.495(15) . ?
C12 C13 1.345(14) . ?
C12 C11 1.384(15) . ?
C4 C5 1.354(16) . ?
C10 C11 1.385(15) . ?
C5 C6 1.367(18) . ?
C2W Cl2W 1.747(9) . ?
C2W Cl2W 1.747(9) 2_656 ?

loop_
_atom_site_anharm_gc_c_label
_atom_site_anharm_gc_c_111
_atom_site_anharm_gc_c_112
_atom_site_anharm_gc_c_113
_atom_site_anharm_gc_c_122
_atom_site_anharm_gc_c_123
_atom_site_anharm_gc_c_133
_atom_site_anharm_gc_c_222
_atom_site_anharm_gc_c_223
_atom_site_anharm_gc_c_233
_atom_site_anharm_gc_c_333
Re1 0.000000002(17) -0.000000001(9) -0.000000042(17) -0.000000002(9) -0.000000024(10) -0.00000011(3) -0.000000019(18) -0.000000025(14) -0.00000000(2) -0.00000036(7)
Re2 -0.000000077(17) 0.000000043(9) 0.000000018(17) -0.000000058(9) 0.000000014(10) 0.00000005(3) 0.000000055(19) 0.000000037(14) 0.00000003(2) -0.00000005(7)

loop_
_atom_site_anharm_gc_d_label
_atom_site_anharm_gc_d_1111
_atom_site_anharm_gc_d_1112
_atom_site_anharm_gc_d_1113
_atom_site_anharm_gc_d_1122
_atom_site_anharm_gc_d_1123
_atom_site_anharm_gc_d_1133
_atom_site_anharm_gc_d_1222
_atom_site_anharm_gc_d_1223
_atom_site_anharm_gc_d_1233
_atom_site_anharm_gc_d_1333
_atom_site_anharm_gc_d_2222
_atom_site_anharm_gc_d_2223
_atom_site_anharm_gc_d_2233
_atom_site_anharm_gc_d_2333
_atom_site_anharm_gc_d_3333
Re1 0.0000000077(9) 0.0000000004(4) 0.0000000036(8) 0.0000000013(3) 0.0000000004(4) 0.0000000048(11) 0.0000000002(4) -0.0000000006(4) 0.0000000007(6) 0.000000010(2) 0.0000000025(10) 0.0000000003(6) 0.0000000069(8) 0.0000000012(15) 0.000000090(6)
Re2 0.0000000079(9) -0.0000000007(4) 0.0000000032(8) 0.0000000013(3) -0.0000000003(4) 0.0000000040(10) -0.0000000005(4) -0.0000000008(4) -0.0000000003(6) 0.000000009(2) 0.0000000018(10) -0.0000000001(6) 0.0000000078(8) -0.0000000006(15) 0.000000086(6)

loop_
_smtbx_masks_void_nr
_smtbx_masks_void_average_x
_smtbx_masks_void_average_y
_smtbx_masks_void_average_z
_smtbx_masks_void_volume
_smtbx_masks_void_count_electrons
_smtbx_masks_void_content
1 0.000 0.500 -0.586 313.1 82.3 '2 DCM'
2 0.119 0.176 0.752 23.0 0.0 ?
3 0.119 0.824 0.252 23.0 0.0 ?
4 0.381 0.324 0.248 23.0 0.0 ?
5 0.381 0.676 0.748 23.0 0.0 ?
6 0.500 0.000 -0.942 313.1 82.3 '2 DCM'
7 0.619 0.324 0.252 23.0 0.0 ?
8 0.619 0.676 0.752 23.0 0.0 ?
9 0.881 0.176 0.748 23.0 0.0 ?
10 0.881 0.824 0.248 23.0 0.0 ?
